data_4339020
loop_
_publ_author_name
'Ly, Hanh V.'
'Chow, Joanna H.'
'Parvez, Masood'
'McDonald, Robert'
'Roesler, Roland'

_publ_section_title
;
 Revisiting the 1,2,4-triaza-3,5-diborolyl ligand: sigma and pi
 coordination modes in the alkali metal and rhodium complexes of a planar,
 6-pi-electron B2N3- ring.
;
_journal_issue 22
_journal_name_full 'Inorganic chemistry'
_journal_page_first 9303
_journal_page_last 9311
_journal_paper_doi 10.1021/ic7013286
_journal_volume 46
_journal_year 2007
_chemical_formula_moiety 'C14 H17 B2 Li N4'
_chemical_formula_sum 'C14 H17 B2 Li N4'
_chemical_formula_weight 269.88
_chemical_name_systematic 'lithium 3,5-diphenyl-1-methyl-4-methylamino-1,2,4,3,5-triazaborol-2-ide'
_space_group_IT_number 14
_symmetry_cell_setting monoclinic
_symmetry_space_group_name_Hall '-P 2ybc'
_symmetry_space_group_name_H-M 'P 1 21/c 1'
_atom_sites_solution_hydrogens geom
_atom_sites_solution_primary direct
_atom_sites_solution_secondary difmap
_audit_creation_method SHELXL-97
_cell_angle_alpha 90.00
_cell_angle_beta 100.283(3)
_cell_angle_gamma 90.00
_cell_formula_units_Z 4
_cell_length_a 13.464(2)
_cell_length_b 10.0183(15)
_cell_length_c 11.2470(17)
_cell_measurement_reflns_used 1964
_cell_measurement_temperature 193(2)
_cell_measurement_theta_max 25.85
_cell_measurement_theta_min 2.55
_cell_volume 1492.7(4)
_computing_cell_refinement 'Bruker SAINT (Bruker, 1997)'
_computing_data_collection 'Bruker SMART (Bruker, 1997)'
_computing_data_reduction 'Bruker SAINT (Bruker, 1997)'
_computing_molecular_graphics 'Bruker SHELXTL (Bruker, 1997)'
_computing_publication_material 'Bruker SHELXTL (Bruker, 1997)'
_computing_structure_refinement 'SHELXL-97 (Sheldrick, 1997)'
_computing_structure_solution 'SHELXS-97 (Sheldrick, 1990)'
_diffrn_ambient_temperature 193(2)
_diffrn_detector_area_resol_mean 8.192
_diffrn_measured_fraction_theta_full 0.998
_diffrn_measured_fraction_theta_max 0.998
_diffrn_measurement_device_type 'Bruker PLATFORM diffractometer/SMART 1000 CCD area detector'
_diffrn_measurement_method '\w scans'
_diffrn_radiation_monochromator graphite
_diffrn_radiation_source 'fine-focus sealed tube'
_diffrn_radiation_type MoK\a
_diffrn_radiation_wavelength 0.71073
_diffrn_reflns_av_R_equivalents 0.0922
_diffrn_reflns_av_sigmaI/netI 0.0823
_diffrn_reflns_limit_h_max 16
_diffrn_reflns_limit_h_min -16
_diffrn_reflns_limit_k_max 12
_diffrn_reflns_limit_k_min -12
_diffrn_reflns_limit_l_max 14
_diffrn_reflns_limit_l_min -14
_diffrn_reflns_number 10999
_diffrn_reflns_theta_full 26.47
_diffrn_reflns_theta_max 26.47
_diffrn_reflns_theta_min 1.54
_diffrn_standards_decay_% 0
_diffrn_standards_interval_time 0
_diffrn_standards_number 0
_exptl_absorpt_coefficient_mu 0.071
_exptl_absorpt_correction_T_max 0.9943
_exptl_absorpt_correction_T_min 0.9866
_exptl_absorpt_correction_type multi-scan
_exptl_absorpt_process_details 'SADABS (Sheldrick, 1996)'
_exptl_crystal_colour colorless
_exptl_crystal_density_diffrn 1.201
_exptl_crystal_density_method 'not measured'
_exptl_crystal_description prism
_exptl_crystal_F_000 568
_exptl_crystal_size_max 0.19
_exptl_crystal_size_mid 0.17
_exptl_crystal_size_min 0.08
_refine_diff_density_max 0.335
_refine_diff_density_min -0.271
_refine_diff_density_rms 0.080
_refine_ls_extinction_method none
_refine_ls_goodness_of_fit_ref 1.039
_refine_ls_hydrogen_treatment constr
_refine_ls_matrix_type full
_refine_ls_number_parameters 240
_refine_ls_number_reflns 3072
_refine_ls_number_restraints 0
_refine_ls_restrained_S_all 1.039
_refine_ls_R_factor_all 0.1298
_refine_ls_R_factor_gt 0.0621
_refine_ls_shift/su_max 0.000
_refine_ls_shift/su_mean 0.000
_refine_ls_structure_factor_coef Fsqd
_refine_ls_weighting_details 'calc w=1/[\s^2^(Fo^2^)+(0.1063P)^2^+0.0778P] where P=(Fo^2^+2Fc^2^)/3'
_refine_ls_weighting_scheme calc
_refine_ls_wR_factor_gt 0.1589
_refine_ls_wR_factor_ref 0.2012
_reflns_number_gt 1734
_reflns_number_total 3072
_reflns_threshold_expression I>2\s(I)
_cod_data_source_file ic7013286-file002.cif
_cod_data_source_block 2a
_cod_depositor_comments
;
The following automatic conversions were performed:

'_symmetry_cell_setting' value 'Monoclinic' changed to 'monoclinic'
according to
/usr/data/users/saulius/automatic-downloads/retrospective/ACS/lib/dictionaries/cif_core.dic
dictionary named 'cif_core.dic' version 2.4.2 from 2011-04-26.

Automatic conversion script
Id: cif_fix_values 2281 2013-09-26 08:29:07Z andrius 
;
_cod_original_sg_symbol_H-M 'P 21/c'
_cod_database_code 4339020

loop_
_symmetry_equiv_pos_as_xyz
'x, y, z'
'-x, y+1/2, -z+1/2'
'-x, -y, -z'
'x, -y-1/2, z-1/2'

loop_
_atom_site_label
_atom_site_type_symbol
_atom_site_fract_x
_atom_site_fract_y
_atom_site_fract_z
_atom_site_U_iso_or_equiv
_atom_site_adp_type
_atom_site_occupancy
_atom_site_symmetry_multiplicity
_atom_site_calc_flag
_atom_site_refinement_flags
_atom_site_disorder_assembly
_atom_site_disorder_group
N1 N 0.18274(16) 0.0652(2) 0.14532(19) 0.0255(5) Uani 1 1 d . . .
N2 N 0.07491(15) 0.0567(2) 0.11349(18) 0.0246(5) Uani 1 1 d . . .
N3 N 0.12232(16) 0.1844(2) 0.28721(18) 0.0251(5) Uani 1 1 d . . .
N4 N 0.11424(18) 0.2491(2) 0.39942(19) 0.0271(6) Uani 1 1 d . . .
H4N H 0.172(3) 0.301(3) 0.418(3) 0.055(10) Uiso 1 1 d . . .
C1 C 0.2404(2) -0.0167(3) 0.0761(2) 0.0344(7) Uani 1 1 d . . .
H1A H 0.3123 0.0043 0.0994 0.041 Uiso 1 1 calc R . .
H1B H 0.2185 0.0013 -0.0102 0.041 Uiso 1 1 calc R . .
H1C H 0.2293 -0.1112 0.0924 0.041 Uiso 1 1 calc R . .
C2 C 0.1145(3) 0.1460(3) 0.4920(2) 0.0428(8) Uani 1 1 d . . .
H2A H 0.1103 0.1883 0.5695 0.051 Uiso 1 1 calc R . .
H2B H 0.1769 0.0939 0.5000 0.051 Uiso 1 1 calc R . .
H2C H 0.0563 0.0868 0.4684 0.051 Uiso 1 1 calc R . .
C11 C 0.3244(2) 0.1821(3) 0.3104(2) 0.0308(7) Uani 1 1 d . . .
C12A C 0.4050(5) 0.0878(6) 0.3364(6) 0.0456(16) Uani 0.50 1 d P A 1
H12A H 0.3917 -0.0032 0.3159 0.055 Uiso 0.50 1 calc PR A 1
C13A C 0.5007(5) 0.1235(8) 0.3897(7) 0.059(2) Uani 0.50 1 d P A 1
H13A H 0.5508 0.0570 0.4127 0.071 Uiso 0.50 1 calc PR A 1
C14A C 0.523(2) 0.254(2) 0.410(3) 0.064(6) Uani 0.50 1 d P A 1
H14A H 0.5911 0.2793 0.4403 0.077 Uiso 0.50 1 calc PR A 1
C15A C 0.4496(7) 0.3497(8) 0.3857(9) 0.057(2) Uani 0.50 1 d P A 1
H15A H 0.4650 0.4405 0.4051 0.068 Uiso 0.50 1 calc PR A 1
C16A C 0.3536(5) 0.3128(6) 0.3337(6) 0.0437(16) Uani 0.50 1 d P A 1
H16A H 0.3046 0.3810 0.3126 0.052 Uiso 0.50 1 calc PR A 1
C12B C 0.3550(5) 0.1833(6) 0.4396(6) 0.0435(15) Uani 0.50 1 d P A 2
H12B H 0.3119 0.1474 0.4898 0.052 Uiso 0.50 1 calc PR A 2
C13B C 0.4474(5) 0.2368(8) 0.4905(7) 0.062(2) Uani 0.50 1 d P A 2
H13B H 0.4684 0.2326 0.5757 0.074 Uiso 0.50 1 calc PR A 2
C14B C 0.506(2) 0.292(2) 0.426(3) 0.049(4) Uani 0.50 1 d P A 2
H14B H 0.5691 0.3295 0.4635 0.059 Uiso 0.50 1 calc PR A 2
C15B C 0.4764(5) 0.2978(7) 0.2961(8) 0.0548(19) Uani 0.50 1 d P A 2
H15B H 0.5186 0.3387 0.2474 0.066 Uiso 0.50 1 calc PR A 2
C16B C 0.3844(5) 0.2419(6) 0.2439(6) 0.0456(16) Uani 0.50 1 d P A 2
H16B H 0.3636 0.2464 0.1587 0.055 Uiso 0.50 1 calc PR A 2
C21 C -0.0763(2) 0.1576(3) 0.2061(2) 0.0295(7) Uani 1 1 d . . .
C22 C -0.1276(2) 0.2672(3) 0.1513(4) 0.0599(11) Uani 1 1 d . . .
H22 H -0.0915 0.3311 0.1132 0.072 Uiso 1 1 calc R . .
C23 C -0.2292(3) 0.2874(4) 0.1497(5) 0.0806(15) Uani 1 1 d . . .
H23 H -0.2623 0.3627 0.1092 0.097 Uiso 1 1 calc R . .
C24 C -0.2812(3) 0.2001(6) 0.2060(4) 0.0867(17) Uani 1 1 d . . .
H24 H -0.3511 0.2138 0.2058 0.104 Uiso 1 1 calc R . .
C25 C -0.2334(3) 0.0925(7) 0.2631(4) 0.111(2) Uani 1 1 d . . .
H25 H -0.2698 0.0312 0.3035 0.133 Uiso 1 1 calc R . .
C26 C -0.1325(3) 0.0716(5) 0.2627(3) 0.0689(12) Uani 1 1 d . . .
H26 H -0.1006 -0.0046 0.3027 0.083 Uiso 1 1 calc R . .
B1 B 0.2142(2) 0.1406(3) 0.2500(3) 0.0259(7) Uani 1 1 d . A .
B2 B 0.0382(2) 0.1318(3) 0.2021(3) 0.0239(7) Uani 1 1 d . . .
Li Li -0.0134(3) -0.1031(4) 0.0636(4) 0.0307(10) Uani 1 1 d . . .

loop_
_atom_site_aniso_label
_atom_site_aniso_U_11
_atom_site_aniso_U_22
_atom_site_aniso_U_33
_atom_site_aniso_U_23
_atom_site_aniso_U_13
_atom_site_aniso_U_12
N1 0.0232(13) 0.0272(11) 0.0263(11) -0.0017(9) 0.0047(9) 0.0016(9)
N2 0.0215(12) 0.0278(11) 0.0240(11) 0.0001(9) 0.0027(9) -0.0004(9)
N3 0.0255(13) 0.0284(11) 0.0205(11) -0.0047(9) 0.0018(9) 0.0017(9)
N4 0.0332(15) 0.0270(12) 0.0202(11) -0.0065(10) 0.0023(10) 0.0004(10)
C1 0.0342(17) 0.0371(16) 0.0330(15) -0.0068(13) 0.0087(13) 0.0057(13)
C2 0.069(2) 0.0330(16) 0.0233(15) -0.0003(13) 0.0015(14) 0.0118(15)
C11 0.0244(16) 0.0313(14) 0.0348(16) -0.0010(12) 0.0002(12) 0.0010(12)
C12A 0.025(4) 0.037(3) 0.071(5) 0.011(3) 0.000(3) -0.001(3)
C13A 0.026(4) 0.059(5) 0.086(6) 0.020(4) -0.005(4) 0.005(3)
C14A 0.028(7) 0.102(19) 0.062(9) -0.019(11) 0.009(6) -0.021(10)
C15A 0.049(6) 0.047(5) 0.073(6) -0.012(4) 0.005(5) -0.018(4)
C16A 0.036(4) 0.036(3) 0.059(4) -0.007(3) 0.007(3) -0.006(3)
C12B 0.029(4) 0.051(4) 0.046(4) -0.002(3) -0.004(3) -0.001(3)
C13B 0.032(4) 0.080(5) 0.064(5) -0.005(4) -0.017(4) -0.011(4)
C14B 0.035(12) 0.058(10) 0.052(9) -0.016(7) 0.000(7) -0.022(7)
C15B 0.032(4) 0.056(4) 0.082(6) -0.007(4) 0.024(4) -0.004(3)
C16B 0.034(4) 0.054(4) 0.051(4) -0.005(3) 0.013(3) -0.006(3)
C21 0.0283(16) 0.0339(15) 0.0264(14) -0.0093(12) 0.0051(12) -0.0052(12)
C22 0.033(2) 0.0279(16) 0.116(3) -0.0031(18) 0.006(2) -0.0002(13)
C23 0.035(2) 0.058(2) 0.142(4) -0.043(3) -0.003(3) 0.0177(18)
C24 0.026(2) 0.180(5) 0.054(3) -0.052(3) 0.0065(19) -0.002(3)
C25 0.034(2) 0.247(7) 0.049(2) 0.052(3) 0.0019(19) -0.030(3)
C26 0.035(2) 0.124(4) 0.044(2) 0.039(2) -0.0012(16) -0.017(2)
B1 0.0270(17) 0.0224(15) 0.0275(16) 0.0032(13) 0.0029(13) 0.0030(12)
B2 0.0282(17) 0.0224(14) 0.0206(14) 0.0062(12) 0.0031(12) -0.0029(12)
Li 0.033(3) 0.031(2) 0.027(2) -0.0015(19) 0.002(2) -0.0093(19)

loop_
_atom_type_symbol
_atom_type_description
_atom_type_scat_dispersion_real
_atom_type_scat_dispersion_imag
_atom_type_scat_source
C C 0.0033 0.0016 'International Tables Vol C Tables 4.2.6.8 and 6.1.1.4'
H H 0.0000 0.0000 'International Tables Vol C Tables 4.2.6.8 and 6.1.1.4'
Li Li -0.0003 0.0001 'International Tables Vol C Tables 4.2.6.8 and 6.1.1.4'
B B 0.0013 0.0007 'International Tables Vol C Tables 4.2.6.8 and 6.1.1.4'
N N 0.0061 0.0033 'International Tables Vol C Tables 4.2.6.8 and 6.1.1.4'

loop_
_geom_angle_atom_site_label_1
_geom_angle_atom_site_label_2
_geom_angle_atom_site_label_3
_geom_angle
_geom_angle_site_symmetry_1
_geom_angle_site_symmetry_3
B1 N1 N2 112.5(2) . .
B1 N1 C1 130.4(2) . .
N2 N1 C1 116.6(2) . .
B2 N2 N1 105.05(19) . .
B2 N2 Li 111.0(2) . .
N1 N2 Li 129.6(2) . .
B2 N2 Li 115.5(2) . 3
N1 N2 Li 116.14(19) . 3
Li N2 Li 78.2(2) . 3
N4 N3 B1 126.4(2) . .
N4 N3 B2 124.9(2) . .
B1 N3 B2 108.0(2) . .
N3 N4 C2 108.34(19) . .
N3 N4 Li 130.1(2) . 2
C2 N4 Li 106.0(2) . 2
C16A C11 C12A 114.1(4) . .
C16B C11 C12B 117.9(4) . .
C16B C11 B1 119.7(4) . .
C16A C11 B1 123.2(3) . .
C12A C11 B1 122.5(3) . .
C12B C11 B1 121.1(3) . .
C13A C12A C11 122.6(6) . .
C14A C13A C12A 119.5(14) . .
C13A C14A C15A 121(2) . .
C16A C15A C14A 119.2(14) . .
C15A C16A C11 123.5(6) . .
C13B C12B C11 119.8(6) . .
C14B C13B C12B 122.1(15) . .
C13B C14B C15B 120(2) . .
C16B C15B C14B 118.6(12) . .
C11 C16B C15B 121.8(6) . .
C26 C21 C22 115.6(3) . .
C26 C21 B2 122.3(3) . .
C22 C21 B2 122.2(3) . .
C23 C22 C21 122.5(4) . .
C24 C23 C22 119.8(4) . .
C23 C24 C25 119.7(4) . .
C24 C25 C26 120.3(4) . .
C25 C26 C21 122.1(4) . .
N1 B1 N3 105.2(2) . .
N1 B1 C11 128.7(2) . .
N3 B1 C11 125.9(2) . .
N2 B2 N3 109.3(2) . .
N2 B2 C21 125.4(2) . .
N3 B2 C21 125.3(2) . .
N2 Li N2 101.8(2) . 3
N2 Li N4 151.1(3) . 2_545
N2 Li N4 100.8(2) 3 2_545

loop_
_geom_bond_atom_site_label_1
_geom_bond_atom_site_label_2
_geom_bond_distance
_geom_bond_site_symmetry_2
N1 B1 1.400(4) .
N1 N2 1.434(3) .
N1 C1 1.448(3) .
N2 B2 1.407(4) .
N2 Li 2.013(5) .
N2 Li 2.068(5) 3
N3 N4 1.440(3) .
N3 B1 1.443(4) .
N3 B2 1.446(4) .
N4 C2 1.466(4) .
N4 Li 2.101(5) 2
C11 C16B 1.337(7) .
C11 C16A 1.379(6) .
C11 C12A 1.430(6) .
C11 C12B 1.439(7) .
C11 B1 1.573(4) .
C12A C13A 1.367(9) .
C13A C14A 1.35(3) .
C14A C15A 1.37(3) .
C15A C16A 1.372(10) .
C12B C13B 1.381(9) .
C13B C14B 1.29(3) .
C14B C15B 1.44(3) .
C15B C16B 1.391(9) .
C21 C26 1.375(4) .
C21 C22 1.382(4) .
C21 B2 1.572(4) .
C22 C23 1.379(5) .
C23 C24 1.348(6) .
C24 C25 1.357(7) .
C25 C26 1.375(6) .
Li N2 2.068(5) 3
Li N4 2.101(5) 2_545

loop_
_geom_torsion_atom_site_label_1
_geom_torsion_atom_site_label_2
_geom_torsion_atom_site_label_3
_geom_torsion_atom_site_label_4
_geom_torsion
_geom_torsion_site_symmetry_1
_geom_torsion_site_symmetry_4
B1 N1 N2 B2 0.7(3) . .
C1 N1 N2 B2 173.2(2) . .
B1 N1 N2 Li -134.1(3) . .
C1 N1 N2 Li 38.4(3) . .
B1 N1 N2 Li 129.6(2) . 3
C1 N1 N2 Li -57.9(3) . 3
B1 N3 N4 C2 -83.4(3) . .
B2 N3 N4 C2 85.3(3) . .
B1 N3 N4 Li 145.5(3) . 2
B2 N3 N4 Li -45.8(4) . 2
C16A C11 C12A C13A 5.5(8) . .
B1 C11 C12A C13A -179.5(6) . .
C11 C12A C13A C14A -6.0(18) . .
C12A C13A C14A C15A 5(3) . .
C13A C14A C15A C16A -4(3) . .
C14A C15A C16A C11 4.3(19) . .
C12A C11 C16A C15A -4.7(9) . .
B1 C11 C16A C15A -179.7(6) . .
C16B C11 C12B C13B -4.5(8) . .
B1 C11 C12B C13B -171.4(5) . .
C11 C12B C13B C14B 3.4(15) . .
C12B C13B C14B C15B -1(2) . .
C13B C14B C15B C16B 0(2) . .
C12B C11 C16B C15B 3.4(8) . .
B1 C11 C16B C15B 170.4(5) . .
C14B C15B C16B C11 -1.0(13) . .
C26 C21 C22 C23 -2.0(5) . .
B2 C21 C22 C23 177.0(3) . .
C21 C22 C23 C24 1.8(6) . .
C22 C23 C24 C25 -0.4(7) . .
C23 C24 C25 C26 -0.6(7) . .
C24 C25 C26 C21 0.4(7) . .
C22 C21 C26 C25 0.9(6) . .
B2 C21 C26 C25 -178.1(4) . .
N2 N1 B1 N3 -0.6(3) . .
C1 N1 B1 N3 -171.8(2) . .
N2 N1 B1 C11 -175.5(2) . .
C1 N1 B1 C11 13.3(4) . .
N4 N3 B1 N1 170.5(2) . .
B2 N3 B1 N1 0.3(3) . .
N4 N3 B1 C11 -14.4(4) . .
B2 N3 B1 C11 175.4(2) . .
C16B C11 B1 N1 52.1(5) . .
C16A C11 B1 N1 123.8(4) . .
C12A C11 B1 N1 -50.8(5) . .
C12B C11 B1 N1 -141.2(4) . .
C16B C11 B1 N3 -121.8(4) . .
C16A C11 B1 N3 -50.1(5) . .
C12A C11 B1 N3 135.3(4) . .
C12B C11 B1 N3 44.9(5) . .
N1 N2 B2 N3 -0.5(3) . .
Li N2 B2 N3 143.7(2) . .
Li N2 B2 N3 -129.8(2) 3 .
N1 N2 B2 C21 178.1(2) . .
Li N2 B2 C21 -37.7(3) . .
Li N2 B2 C21 48.8(3) 3 .
N4 N3 B2 N2 -170.3(2) . .
B1 N3 B2 N2 0.1(3) . .
N4 N3 B2 C21 11.1(4) . .
B1 N3 B2 C21 -178.5(2) . .
C26 C21 B2 N2 88.0(4) . .
C22 C21 B2 N2 -91.0(4) . .
C26 C21 B2 N3 -93.7(4) . .
C22 C21 B2 N3 87.4(4) . .
B2 N2 Li N2 113.0(2) . 3
N1 N2 Li N2 -114.3(3) . 3
Li N2 Li N2 0.0 3 3
B2 N2 Li N4 -27.9(6) . 2_545
N1 N2 Li N4 104.8(6) . 2_545
Li N2 Li N4 -140.9(7) 3 2_545
